data_2202812
loop_
_publ_author_name
'Mizuguchi, Jin'
'Shiozaki, Hisayoshi'

_publ_section_title
;
 4,8-Bis[(4-butylphenyl)amino]-1,5-naphthalenedione
;
_journal_issue 10
_journal_name_full 'Acta Crystallographica Section E'
_journal_page_first o1490
_journal_page_last o1492
_journal_paper_doi 10.1107/S1600536803019780
_journal_volume 59
_journal_year 2003
_chemical_formula_moiety 'C30 H32 N2 O2 '
_chemical_formula_sum 'C30 H32 N2 O2'
_chemical_formula_weight 452.60
_space_group_IT_number 2
_symmetry_cell_setting triclinic
_symmetry_space_group_name_Hall '-P 1'
_symmetry_space_group_name_H-M 'P -1'
_cell_angle_alpha 85.46(5)
_cell_angle_beta 76.18(4)
_cell_angle_gamma 89.29(5)
_cell_formula_units_Z 1
_cell_length_a 6.582(5)
_cell_length_b 11.377(5)
_cell_length_c 8.236(4)
_cell_measurement_reflns_used 3798
_cell_measurement_temperature 296.2
_cell_measurement_theta_max 68.0
_cell_measurement_theta_min 3.9
_cell_volume 597.0(6)
_computing_cell_refinement PROCESS-AUTO
_computing_data_collection 'PROCESS-AUTO (Rigaku, 1998)'
_computing_data_reduction
;
TEXSAN (Molecular Structure Corporation, 2001)
;
_computing_molecular_graphics 'ORTEPIII (Burnett & Johnson, 1996)'
_computing_publication_material TEXSAN
_computing_structure_refinement TEXSAN
_computing_structure_solution 'SHELXS86 (Sheldrick 1985)'
_diffrn_detector_area_resol_mean 10.00
_diffrn_measured_fraction_theta_full 0.8751
_diffrn_measured_fraction_theta_max 0.8751
_diffrn_measurement_device_type 'Rigaku RAXIS-RAPID Imaging Plate'
_diffrn_measurement_method '48 frames, delta omega = 15 deg'
_diffrn_radiation_type 'Cu K\a'
_diffrn_radiation_wavelength 1.5418
_diffrn_reflns_av_R_equivalents 0.097
_diffrn_reflns_limit_h_max 6
_diffrn_reflns_limit_h_min -6
_diffrn_reflns_limit_k_max 13
_diffrn_reflns_limit_k_min -13
_diffrn_reflns_limit_l_max 9
_diffrn_reflns_limit_l_min -9
_diffrn_reflns_number 4848
_diffrn_reflns_theta_full 68.00
_diffrn_reflns_theta_max 68.00
_exptl_absorpt_coefficient_mu 0.616
_exptl_absorpt_correction_T_max 0.988
_exptl_absorpt_correction_T_min 0.566
_exptl_absorpt_correction_type multi-scan
_exptl_absorpt_process_details '(Higashi, 1995)'
_exptl_crystal_colour black
_exptl_crystal_density_diffrn 1.259
_exptl_crystal_density_method 'not measured'
_exptl_crystal_description platelet
_exptl_crystal_F_000 242.0
_exptl_crystal_size_max 0.350
_exptl_crystal_size_mid 0.060
_exptl_crystal_size_min 0.020
_refine_diff_density_max 0.53
_refine_diff_density_min -0.46
_refine_ls_extinction_method none
_refine_ls_goodness_of_fit_ref 1.553
_refine_ls_hydrogen_treatment noref
_refine_ls_number_parameters 154
_refine_ls_number_reflns 1759
_refine_ls_R_factor_gt 0.0965
_refine_ls_shift/su_max 0.0102
_refine_ls_structure_factor_coef Fsqd
_refine_ls_weighting_details 'w = 1/[\s^2^(Fo^2^) + (0.045[Max(Fo^2^,0) + 2Fc^2^]/3)^2^]'
_refine_ls_weighting_scheme calc
_refine_ls_wR_factor_ref 0.2091
_reflns_number_gt 1104
_reflns_number_total 1885
_reflns_threshold_expression F^2^>2\s(F^2^)
_cod_data_source_file ob6295.cif
_cod_data_source_block I
_cod_original_sg_symbol_Hall 'P -1'
_cod_original_formula_sum 'C30 H32 N2 O2 '
_cod_database_code 2202812

loop_
_symmetry_equiv_pos_as_xyz
x,y,z
-x,-y,-z

loop_
_atom_site_label
_atom_site_fract_x
_atom_site_fract_y
_atom_site_fract_z
_atom_site_U_iso_or_equiv
_atom_site_adp_type
_atom_site_calc_flag
_atom_site_refinement_flags
_atom_site_occupancy
_atom_site_disorder_assembly
_atom_site_disorder_group
_atom_site_type_symbol
O1 0.6377(4) 0.4845(2) 0.8253(3) 0.0330(7) Uani d . 1.00 . . O
N1 0.6864(4) 0.3864(3) 0.1729(4) 0.0310(9) Uani d . 1.00 . . N
C1 0.6410(6) 0.4653(3) 0.6730(4) 0.0280(10) Uani d . 1.00 . . C
C2 0.8015(6) 0.3892(3) 0.5870(4) 0.0340(10) Uani d . 1.00 . . C
C3 0.8143(6) 0.3665(3) 0.4265(4) 0.0290(10) Uani d . 1.00 . . C
C4 0.6692(6) 0.4144(3) 0.3333(4) 0.0267(10) Uani d . 1.00 . . C
C5 0.5092(5) 0.4867(3) 0.4142(4) 0.0235(10) Uani d . 1.00 . . C
C6 0.8491(6) 0.3188(3) 0.0787(4) 0.0266(10) Uani d . 1.00 . . C
C7 1.0558(6) 0.3552(3) 0.0385(4) 0.0290(10) Uani d . 1.00 . . C
C8 1.2081(6) 0.2880(3) -0.0550(4) 0.0300(10) Uani d . 1.00 . . C
C9 1.1570(6) 0.1851(3) -0.1176(4) 0.0255(10) Uani d . 1.00 . . C
C10 0.9492(6) 0.1503(3) -0.0770(5) 0.0300(10) Uani d . 1.00 . . C
C11 0.7943(6) 0.2178(3) 0.0159(5) 0.0320(10) Uani d . 1.00 . . C
C12 1.3305(6) 0.1138(3) -0.2207(5) 0.0380(10) Uani d . 1.00 . . C
C13 1.3704(6) 0.1488(3) -0.4110(5) 0.0320(10) Uani d . 1.00 . . C
C14 1.1937(6) 0.1113(3) -0.4875(5) 0.0380(10) Uani d . 1.00 . . C
C15 1.2488(6) 0.1405(4) -0.6772(5) 0.0440(10) Uani d . 1.00 . . C
H1 0.8995 0.3546 0.6442 0.0412 Uiso calc . 1.00 . . H
H2 0.9232 0.3171 0.3730 0.0346 Uiso calc . 1.00 . . H
H3 0.5804 0.4145 0.1193 0.0372 Uiso calc . 1.00 . . H
H4 1.0929 0.4271 0.0757 0.0342 Uiso calc . 1.00 . . H
H5 1.3504 0.3122 -0.0773 0.0363 Uiso calc . 1.00 . . H
H6 0.9118 0.0783 -0.1138 0.0363 Uiso calc . 1.00 . . H
H7 0.6515 0.1949 0.0365 0.0383 Uiso calc . 1.00 . . H
H8 1.4558 0.1262 -0.1861 0.0454 Uiso calc . 1.00 . . H
H9 1.2929 0.0327 -0.2008 0.0454 Uiso calc . 1.00 . . H
H10 1.4961 0.1125 -0.4662 0.0382 Uiso calc . 1.00 . . H
H11 1.3858 0.2321 -0.4288 0.0382 Uiso calc . 1.00 . . H
H12 1.0695 0.1517 -0.4391 0.0450 Uiso calc . 1.00 . . H
H13 1.1713 0.0287 -0.4644 0.0450 Uiso calc . 1.00 . . H
H14 1.3713 0.0990 -0.7266 0.0526 Uiso calc . 1.00 . . H
H15 1.1362 0.1177 -0.7220 0.0526 Uiso calc . 1.00 . . H
H16 1.2732 0.2228 -0.7011 0.0526 Uiso calc . 1.00 . . H

loop_
_atom_site_aniso_label
_atom_site_aniso_U_11
_atom_site_aniso_U_22
_atom_site_aniso_U_33
_atom_site_aniso_U_12
_atom_site_aniso_U_13
_atom_site_aniso_U_23
O1 0.0270(10) 0.050(2) 0.0250(10) 0.0070(10) -0.0120(10) -0.0070(10)
N1 0.028(2) 0.043(2) 0.025(2) -0.001(2) -0.0120(10) 0.0000(10)
C1 0.021(2) 0.031(2) 0.028(2) 0.006(2) -0.002(2) -0.002(2)
C2 0.030(2) 0.044(2) 0.037(2) 0.012(2) -0.024(2) -0.003(2)
C3 0.028(2) 0.033(2) 0.028(2) 0.005(2) -0.014(2) -0.001(2)
C4 0.032(2) 0.027(2) 0.024(2) 0.004(2) -0.013(2) 0.0020(10)
C5 0.014(2) 0.034(2) 0.025(2) 0.009(2) -0.0100(10) -0.005(2)
C6 0.025(2) 0.027(2) 0.029(2) 0.002(2) -0.011(2) 0.000(2)
C7 0.031(2) 0.027(2) 0.029(2) 0.000(2) -0.009(2) -0.003(2)
C8 0.028(2) 0.039(2) 0.027(2) 0.001(2) -0.014(2) 0.000(2)
C9 0.018(2) 0.032(2) 0.025(2) 0.003(2) -0.0050(10) 0.001(2)
C10 0.028(2) 0.031(2) 0.031(2) 0.000(2) -0.008(2) 0.002(2)
C11 0.028(2) 0.035(2) 0.036(2) 0.005(2) -0.016(2) 0.000(2)
C12 0.035(2) 0.041(2) 0.041(2) 0.006(2) -0.016(2) -0.011(2)
C13 0.025(2) 0.036(2) 0.033(2) -0.006(2) -0.002(2) -0.006(2)
C14 0.027(2) 0.048(3) 0.036(2) 0.000(2) -0.004(2) -0.009(2)
C15 0.033(2) 0.059(3) 0.036(2) 0.005(2) -0.002(2) -0.002(2)

loop_
_atom_type_symbol
_atom_type_description
_atom_type_scat_dispersion_real
_atom_type_scat_dispersion_imag
_atom_type_scat_source
C C 0.018 0.009
;International Tables for Crystallography
(1992, Vol. C, Tables 4.2.6.8 and 6.1.1.1)
;
H H 0.000 0.000
;International Tables for Crystallography
(1992, Vol. C, Table 6.1.1.2)
;
O O 0.049 0.032
;International Tables for Crystallography
(1992, Vol. C, Tables 4.2.6.8 and 6.1.1.1)
;
N N 0.031 0.018
;International Tables for Crystallography
(1992, Vol. C, Tables 4.2.6.8 and 6.1.1.1)
;

loop_
_geom_angle_atom_site_label_1
_geom_angle_atom_site_label_2
_geom_angle_atom_site_label_3
_geom_angle_site_symmetry_1
_geom_angle_site_symmetry_3
_geom_angle
_geom_angle_publ_flag
C4 N1 C6 . . 125.6(3) yes
C4 N1 H3 . . 117.2 no
C6 N1 H3 . . 117.2 no
O1 C1 C2 . . 118.1(3) yes
O1 C1 C5 . 2_666 123.4(3) yes
C2 C1 C5 . 2_666 118.5(3) yes
C1 C2 C3 . . 120.9(3) yes
C1 C2 H1 . . 119.6 no
C3 C2 H1 . . 119.5 no
C2 C3 C4 . . 122.5(3) yes
C2 C3 H2 . . 118.8 no
C4 C3 H2 . . 118.7 no
N1 C4 C3 . . 120.0(3) yes
N1 C4 C5 . . 121.9(3) yes
C3 C4 C5 . . 118.0(3) yes
C1 C5 C4 2_666 . 119.9(3) yes
C1 C5 C5 2_666 2_666 119.0(4) yes
C4 C5 C5 . 2_666 121.1(4) yes
N1 C6 C7 . . 122.2(3) yes
N1 C6 C11 . . 118.0(3) yes
C7 C6 C11 . . 119.6(4) no
C6 C7 C8 . . 120.4(3) no
C6 C7 H4 . . 119.8 no
C8 C7 H4 . . 119.8 no
C7 C8 C9 . . 121.0(4) no
C7 C8 H5 . . 119.5 no
C9 C8 H5 . . 119.5 no
C8 C9 C10 . . 117.9(3) no
C8 C9 C12 . . 119.1(3) yes
C10 C9 C12 . . 123.0(3) yes
C9 C10 C11 . . 121.6(3) no
C9 C10 H6 . . 119.2 no
C11 C10 H6 . . 119.2 no
C6 C11 C10 . . 119.4(4) no
C6 C11 H7 . . 120.3 no
C10 C11 H7 . . 120.3 no
C9 C12 C13 . . 112.7(3) yes
C9 C12 H8 . . 108.7 no
C9 C12 H9 . . 108.7 no
C13 C12 H8 . . 108.7 no
C13 C12 H9 . . 108.7 no
H8 C12 H9 . . 109.5 no
C12 C13 C14 . . 113.3(3) yes
C12 C13 H10 . . 108.5 no
C12 C13 H11 . . 108.5 no
C14 C13 H10 . . 108.5 no
C14 C13 H11 . . 108.5 no
H10 C13 H11 . . 109.5 no
C13 C14 C15 . . 110.8(3) yes
C13 C14 H12 . . 109.1 no
C13 C14 H13 . . 109.1 no
C15 C14 H12 . . 109.1 no
C15 C14 H13 . . 109.1 no
H12 C14 H13 . . 109.5 no
C14 C15 H14 . . 109.5 no
C14 C15 H15 . . 109.5 no
C14 C15 H16 . . 109.5 no
H14 C15 H15 . . 109.5 no
H14 C15 H16 . . 109.5 no
H15 C15 H16 . . 109.5 no

loop_
_geom_bond_atom_site_label_1
_geom_bond_atom_site_label_2
_geom_bond_site_symmetry_1
_geom_bond_site_symmetry_2
_geom_bond_distance
_geom_bond_publ_flag
O1 C1 . . 1.286(4) yes
N1 C4 . . 1.362(4) yes
N1 C6 . . 1.421(4) yes
N1 H3 . . 0.950 no
C1 C2 . . 1.444(5) yes
C1 C5 . 2_666 1.433(4) yes
C2 C3 . . 1.350(5) yes
C2 H1 . . 0.950 no
C3 C4 . . 1.438(4) yes
C3 H2 . . 0.950 no
C4 C5 . . 1.401(4) yes
C5 C5 . 2_666 1.445(6) yes
C6 C7 . . 1.381(5) no
C6 C11 . . 1.383(5) no
C7 C8 . . 1.374(5) no
C7 H4 . . 0.950 no
C8 C9 . . 1.392(5) no
C8 H5 . . 0.950 no
C9 C10 . . 1.383(5) no
C9 C12 . . 1.519(5) yes
C10 C11 . . 1.384(5) no
C10 H6 . . 0.950 no
C11 H7 . . 0.950 no
C12 C13 . . 1.546(5) yes
C12 H8 . . 0.950 no
C12 H9 . . 0.950 no
C13 C14 . . 1.529(5) yes
C13 H10 . . 0.950 no
C13 H11 . . 0.950 no
C14 C15 . . 1.527(5) yes
C14 H12 . . 0.950 no
C14 H13 . . 0.950 no
C15 H14 . . 0.950 no
C15 H15 . . 0.950 no
C15 H16 . . 0.950 no

loop_
_geom_contact_atom_site_label_1
_geom_contact_atom_site_label_2
_geom_contact_distance
_geom_contact_site_symmetry_2
_geom_contact_publ_flag
O1 O1 3.056(5) 2_667 no
O1 N1 3.077(4) 1_556 no
O1 C7 3.186(4) 2_766 no
O1 C6 3.247(4) 1_556 no
O1 C8 3.527(5) 1_456 no
O1 C11 3.561(4) 1_556 no
N1 C7 3.529(4) 2_765 no
C7 C7 3.411(7) 2_765 no
C8 C15 3.483(6) 1_556 no

loop_
_geom_hbond_atom_site_label_D
_geom_hbond_atom_site_label_H
_geom_hbond_atom_site_label_A
_geom_hbond_site_symmetry_A
_geom_hbond_distance_DH
_geom_hbond_distance_HA
_geom_hbond_distance_DA
_geom_hbond_angle_DHA
_geom_hbond_publ_flag
N1 H3 O1 2_666 0.95 1.82 2.572(4) 134 yes
N1 H3 O1 1_554 0.95 2.43 3.077(4) 125 yes
